data_1536333
loop_
_publ_author_name
'Weil, M.'

_publ_section_title
;
 New phases in the systems Ca - Te - O and Cd - Te - O : the calcium
 tellurite(IV) Ca4 Te5 O14 and the cadmium compounds Cd2 Te3 O9 and Cd2
 Te2 O7 with mixed-valent oxotellurium(IV/VI) anions
;
_journal_name_full 'Solid State Sciences'
_journal_page_first 29
_journal_page_last 37
_journal_volume 6
_journal_year 2004
_chemical_formula_sum 'Cd2 O7 Te2'
_chemical_name_systematic 'Cd2 (Te2 O7)'
_space_group_IT_number 2
_symmetry_space_group_name_Hall '-P 1'
_symmetry_space_group_name_H-M 'P -1'
_cell_angle_alpha 87.005
_cell_angle_beta 78.843
_cell_angle_gamma 77.21
_cell_formula_units_Z 4
_cell_length_a 7.4328
_cell_length_b 8.3346
_cell_length_c 9.9898
_cell_volume 592.073
_citation_journal_id_ASTM SSSCFJ
_cod_data_source_file Weil_SSSCFJ_2004_1011.cif
_cod_data_source_block Cd2O7Te2
_cod_original_cell_volume 592.0726
_cod_database_code 1536333

loop_
_symmetry_equiv_pos_as_xyz
x,y,z
-x,-y,-z

loop_
_atom_site_label
_atom_site_type_symbol
_atom_site_fract_x
_atom_site_fract_y
_atom_site_fract_z
_atom_site_occupancy
_atom_site_U_iso_or_equiv
Cd1 Cd+2 0.19036 0.34766 0.89026 1 0.0
O14 O-2 0.8848 0.1961 0.2431 1 0.0
O3 O-2 0.0624 0.4647 0.1332 1 0.0
O10 O-2 0.5703 0.3873 0.3929 1 0.0
O11 O-2 0.5893 0.0631 0.3339 1 0.0
O7 O-2 0.2308 0.2885 0.6424 1 0.0
O2 O-2 0.0416 0.3547 0.4102 1 0.0
O6 O-2 0.2101 0.052 0.3266 1 0.0
Cd5 Cd+2 0 0 0 1 0.0
O1 O-2 0.0021 0.8224 0.1625 1 0.0
Te4 Te+6 0.62372 0.27581 0.22757 1 0.0
O4 O-2 0.1995 0.6947 0.3434 1 0.0
Te2 Te+6 0.11974 0.26939 0.23398 1 0.0
O9 O-2 0.5047 0.8168 0.174 1 0.0
Cd2 Cd+2 0.25667 0.49067 0.49147 1 0.0
Te1 Te+4 0.04265 0.1652 0.64584 1 0.0
Te3 Te+4 0.56084 0.10145 0.64993 1 0.0
Cd3 Cd+2 0.30851 0.62539 0.11394 1 0.0
O5 O-2 0.2069 0.1542 0.0675 1 0.0
Cd4 Cd+2 0.5 0 0 1 0.0
O13 O-2 0.6809 0.154 0.0653 1 0.0
O8 O-2 0.3589 0.3311 0.2253 1 0.0
O12 O-2 0.6317 0.4674 0.1126 1 0.0
